data_7234428
loop_
_publ_author_name
'Xuan Zhang'
'Haomiao Xie'
'Maria Ballesteros-Rivas'
'Zhao-Xi Wang'
'Kim R. Dunbar'

_publ_section_title
;
 Structural distortions of the spin-crossover material
 [Co(pyterpy)2](TCNQ)2 mediated by supramolecular interactions
;
_journal_name_full 'Journal of Materials Chemistry C'
_journal_page_first 9292
_journal_page_last 9298
_journal_paper_doi 10.1039/C5TC01851J
_journal_volume 3
_journal_year 2015
_chemical_formula_moiety 'C40 H28 Co N8, 4(F2.58 P0.5), 1.69(F1)'
_chemical_formula_sum 'C40 H28 Co F12 N8 P2'
_chemical_formula_weight 969.57
_chemical_name_common Co(pyterpy)2(PF6)2
_chemical_name_systematic
;  
Cobalt(II) bis-(4?-(4???-pyridyl)- 2,2?:6?,2??-terpyridine) hexafluorophosphate
;
_space_group_crystal_system tetragonal
_space_group_IT_number 88
_space_group_name_Hall '-I 4ad'
_space_group_name_H-M_alt 'I 41/a :2'
_atom_sites_solution_hydrogens geom
_atom_sites_solution_primary direct
_cell_angle_alpha 90
_cell_angle_beta 90
_cell_angle_gamma 90
_cell_formula_units_Z 4
_cell_length_a 8.888(12)
_cell_length_b 8.888(12)
_cell_length_c 57.91(8)
_cell_measurement_reflns_used 3086
_cell_measurement_temperature 300.15
_cell_measurement_theta_max 19.39
_cell_measurement_theta_min 2.32
_cell_volume 4575(11)
_computing_cell_refinement 'SAINT v8.34A (Bruker, 2013)'
_computing_data_reduction 'SAINT v8.34A (Bruker, 2013)'
_computing_molecular_graphics 'Olex2 (Dolomanov et al., 2009)'
_computing_publication_material 'Olex2 (Dolomanov et al., 2009)'
_computing_structure_refinement 'ShelXL (Sheldrick, 2008)'
_computing_structure_solution 'ShelXT (Sheldrick, 2015)'
_diffrn_ambient_temperature 300.15
_diffrn_measured_fraction_theta_full 0.999
_diffrn_measured_fraction_theta_max 0.998
_diffrn_measurement_device_type 'Bruker APEX-II CCD'
_diffrn_measurement_method '\f and \w scans'
_diffrn_radiation_type MoK\a
_diffrn_radiation_wavelength 0.71073
_diffrn_reflns_av_R_equivalents 0.1007
_diffrn_reflns_av_unetI/netI 0.0551
_diffrn_reflns_Laue_measured_fraction_full 0.999
_diffrn_reflns_Laue_measured_fraction_max 0.998
_diffrn_reflns_limit_h_max 10
_diffrn_reflns_limit_h_min -10
_diffrn_reflns_limit_k_max 10
_diffrn_reflns_limit_k_min -10
_diffrn_reflns_limit_l_max 70
_diffrn_reflns_limit_l_min -70
_diffrn_reflns_number 22459
_diffrn_reflns_point_group_measured_fraction_full 0.999
_diffrn_reflns_point_group_measured_fraction_max 0.998
_diffrn_reflns_theta_full 25.242
_diffrn_reflns_theta_max 25.676
_diffrn_reflns_theta_min 1.407
_diffrn_standards_number 0
_exptl_absorpt_coefficient_mu 0.532
_exptl_absorpt_correction_T_max 0.7453
_exptl_absorpt_correction_T_min 0.6344
_exptl_absorpt_correction_type multi-scan
_exptl_absorpt_process_details
;
SADABS-2012/1 (Bruker,2012) was used for absorption correction.
wR2(int) was 0.0962 before and 0.0835 after correction.
The Ratio of minimum to maximum transmission is 0.8512.
The \l/2 correction factor is 0.0015.
;
_exptl_crystal_colour red
_exptl_crystal_density_diffrn 1.408
_exptl_crystal_description block
_exptl_crystal_F_000 1956
_exptl_crystal_size_max 0.12
_exptl_crystal_size_mid 0.11
_exptl_crystal_size_min 0.06
_refine_diff_density_max 1.494
_refine_diff_density_min -0.823
_refine_diff_density_rms 0.161
_refine_ls_extinction_coef .
_refine_ls_extinction_method none
_refine_ls_goodness_of_fit_ref 1.928
_refine_ls_hydrogen_treatment constr
_refine_ls_matrix_type full
_refine_ls_number_parameters 141
_refine_ls_number_reflns 2177
_refine_ls_number_restraints 81
_refine_ls_restrained_S_all 1.902
_refine_ls_R_factor_all 0.1894
_refine_ls_R_factor_gt 0.1643
_refine_ls_shift/su_max 0.000
_refine_ls_shift/su_mean 0.000
_refine_ls_structure_factor_coef Fsqd
_refine_ls_weighting_details 'w=1/[\s^2^(Fo^2^)+(0.2000P)^2^] where P=(Fo^2^+2Fc^2^)/3'
_refine_ls_weighting_scheme calc
_refine_ls_wR_factor_gt 0.4576
_refine_ls_wR_factor_ref 0.4708
_reflns_Friedel_coverage 0.000
_reflns_Friedel_fraction_full .
_reflns_Friedel_fraction_max .
_reflns_number_gt 1646
_reflns_number_total 2177
_reflns_threshold_expression 'I > 2\s(I)'
_cod_data_source_file J-Mater-Chem-C-2015-3-9292.cif
_cod_data_source_block 4-300K
_cod_original_cell_volume 4575(13)
_cod_original_sg_symbol_H-M 'I 41/a'
_cod_database_code 7234428
_shelx_space_group_comment
;
The symmetry employed for this shelxl refinement is uniquely defined
by the following loop, which should always be used as a source of
symmetry information in preference to the above space-group names.
They are only intended as comments.
;
_shelx_estimated_absorpt_t_max 0.969
_shelx_estimated_absorpt_t_min 0.939
_olex2_refinement_description
;
1. Fixed Uiso
 At 1.2 times of:
  All C(H) groups
2. Restrained distances
 P1-F1 \\sim P1-F2 \\sim P1-F3 \\sim P1-F4 \\sim P1-F5 \\sim P1-F6
 with sigma of 0.02
 F1-F3 \\sim F1-F4 \\sim F1-F5 \\sim F1-F6
 with sigma of 0.02
 F2-F3 \\sim F2-F4 \\sim F2-F5 \\sim F2-F6
 with sigma of 0.02
 F6-F1 \\sim F6-F2 \\sim F6-F3 \\sim F6-F4
 with sigma of 0.02
 F5-F1 \\sim F5-F2 \\sim F5-F3 \\sim F5-F4
 with sigma of 0.02
3. Uiso/Uaniso restraints and constraints
Uiso(F2) = Uiso(F3) = Uiso(F5) = Uiso(F6) = Uiso(F1)
Uiso(F4) = Uiso(F4A)
4. Others
 Sof(F4A)=0.5*(1-FVAR(2))
 Sof(F4)=0.5*FVAR(2)
 Fixed Sof: P1(0.5) F6(0.5) F2(0.5) F1(0.5) F3(0.5) F5(0.5)
5.a Aromatic/amide H refined with riding coordinates:
 C8(H8), C5(H5), C2(H2), C7(H7), C6(H6), C10(H10), C11(H11)
;

loop_
_space_group_symop_operation_xyz
'x, y, z'
'-x+1/2, -y, z+1/2'
'-y+3/4, x+1/4, z+1/4'
'y+3/4, -x+3/4, z+3/4'
'x+1/2, y+1/2, z+1/2'
'-x+1, -y+1/2, z+1'
'-y+5/4, x+3/4, z+3/4'
'y+5/4, -x+5/4, z+5/4'
'-x, -y, -z'
'x-1/2, y, -z-1/2'
'y-3/4, -x-1/4, -z-1/4'
'-y-3/4, x-3/4, -z-3/4'
'-x+1/2, -y+1/2, -z+1/2'
'x, y+1/2, -z'
'y-1/4, -x+1/4, -z+1/4'
'-y-1/4, x-1/4, -z-1/4'

loop_
_atom_site_label
_atom_site_type_symbol
_atom_site_fract_x
_atom_site_fract_y
_atom_site_fract_z
_atom_site_U_iso_or_equiv
_atom_site_adp_type
_atom_site_occupancy
_atom_site_site_symmetry_order
_atom_site_calc_flag
_atom_site_refinement_flags_posn
_atom_site_refinement_flags_adp
_atom_site_refinement_flags_occupancy
_atom_site_disorder_assembly
_atom_site_disorder_group
Co1 Co 0.5000 0.2500 0.3750 0.0451(9) Uani 1 4 d S T P . .
N1 N 0.5000 0.2500 0.40886(17) 0.049(2) Uani 1 2 d S T P . .
N2 N 0.5906(7) 0.4671(7) 0.38249(12) 0.0478(16) Uani 1 1 d . . . . .
C1 C 0.5539(10) 0.3698(9) 0.42047(15) 0.054(2) Uani 1 1 d . . . . .
C4 C 0.6048(9) 0.4942(9) 0.40522(16) 0.056(2) Uani 1 1 d . . . . .
C8 C 0.6322(10) 0.5730(10) 0.36773(17) 0.059(2) Uani 1 1 d . . . . .
H8 H 0.6172 0.5568 0.3520 0.071 Uiso 1 1 calc R . . . .
C5 C 0.6655(14) 0.6276(10) 0.4132(2) 0.076(3) Uani 1 1 d . . . . .
H5 H 0.6719 0.6449 0.4290 0.091 Uiso 1 1 calc R . . . .
C2 C 0.5555(10) 0.3767(10) 0.44420(16) 0.062(2) Uani 1 1 d . . . . .
H2 H 0.5918 0.4616 0.4518 0.074 Uiso 1 1 calc R . . . .
C7 C 0.6967(12) 0.7063(12) 0.3748(2) 0.077(3) Uani 1 1 d . . . . .
H7 H 0.7272 0.7771 0.3639 0.092 Uiso 1 1 calc R . . . .
C3 C 0.5000 0.2500 0.4571(2) 0.060(3) Uani 1 2 d S T P . .
C9 C 0.5000 0.2500 0.4821(3) 0.079(4) Uani 1 2 d S T P . .
C6 C 0.7160(14) 0.7346(12) 0.3981(2) 0.082(3) Uani 1 1 d . . . . .
H6 H 0.7615 0.8225 0.4033 0.099 Uiso 1 1 calc R . . . .
C10 C 0.613(2) 0.316(2) 0.4943(2) 0.135(7) Uani 1 1 d . . . . .
H10 H 0.6903 0.3656 0.4865 0.162 Uiso 1 1 calc R . . . .
N3 N 0.5000 0.2500 0.5323(3) 0.135(9) Uani 1 2 d S T P . .
C11 C 0.614(4) 0.309(2) 0.5199(3) 0.192(13) Uani 1 1 d . . . . .
H11 H 0.6970 0.3477 0.5278 0.230 Uiso 1 1 calc R . . . .
P1 P 0.6989(17) 0.7111(17) 0.3007(2) 0.199(6) Uiso 0.5 1 d D . . A -1
F6 F 0.738(3) 0.557(3) 0.3109(5) 0.254(7) Uiso 0.5 1 d D . . A -1
F2 F 0.862(3) 0.729(3) 0.2923(5) 0.254(7) Uiso 0.5 1 d D . . A -1
F1 F 0.536(3) 0.693(3) 0.3083(4) 0.254(7) Uiso 0.5 1 d D . . A -1
F3 F 0.659(3) 0.638(3) 0.2774(4) 0.254(7) Uiso 0.5 1 d D . . A -1
F4 F 0.739(3) 0.787(4) 0.3236(5) 0.139(8) Uiso 0.077(16) 1 d D . . A -1
F5 F 0.660(3) 0.866(3) 0.2902(5) 0.254(7) Uiso 0.5 1 d D . . A -1
F4A F 0.605(3) 0.828(3) 0.3235(4) 0.139(8) Uiso 0.423(16) 1 d . . . A -2

loop_
_atom_site_aniso_label
_atom_site_aniso_U_11
_atom_site_aniso_U_22
_atom_site_aniso_U_33
_atom_site_aniso_U_23
_atom_site_aniso_U_13
_atom_site_aniso_U_12
Co1 0.0467(10) 0.0467(10) 0.0419(13) 0.000 0.000 0.000
N1 0.061(6) 0.036(5) 0.051(5) 0.000 0.000 0.001(4)
N2 0.044(4) 0.052(4) 0.048(4) 0.003(3) 0.004(3) 0.002(3)
C1 0.061(5) 0.045(5) 0.057(5) 0.003(4) -0.001(4) -0.005(4)
C4 0.056(5) 0.049(5) 0.063(6) 0.004(4) 0.000(4) -0.009(4)
C8 0.060(5) 0.059(5) 0.060(5) 0.012(4) 0.009(4) -0.001(4)
C5 0.108(8) 0.042(5) 0.077(7) -0.005(4) -0.005(6) -0.010(5)
C2 0.060(5) 0.065(5) 0.060(5) -0.013(4) -0.004(4) -0.010(4)
C7 0.071(6) 0.059(6) 0.100(9) 0.029(6) 0.003(6) 0.001(5)
C3 0.077(8) 0.050(7) 0.052(7) 0.000 0.000 -0.004(6)
C9 0.085(10) 0.101(12) 0.052(8) 0.000 0.000 0.001(9)
C6 0.092(8) 0.058(6) 0.097(9) -0.005(6) 0.014(6) -0.012(5)
C10 0.209(19) 0.147(14) 0.049(7) -0.005(8) -0.016(9) -0.041(13)
N3 0.23(3) 0.137(17) 0.043(9) 0.000 0.000 0.035(15)
C11 0.37(4) 0.140(16) 0.067(9) -0.036(10) -0.084(15) 0.10(2)

loop_
_atom_type_symbol
_atom_type_description
_atom_type_scat_dispersion_real
_atom_type_scat_dispersion_imag
_atom_type_scat_source
C C 0.0033 0.0016 'International Tables Vol C Tables 4.2.6.8 and 6.1.1.4'
H H 0.0000 0.0000 'International Tables Vol C Tables 4.2.6.8 and 6.1.1.4'
Co Co 0.3494 0.9721 'International Tables Vol C Tables 4.2.6.8 and 6.1.1.4'
F F 0.0171 0.0103 'International Tables Vol C Tables 4.2.6.8 and 6.1.1.4'
N N 0.0061 0.0033 'International Tables Vol C Tables 4.2.6.8 and 6.1.1.4'
P P 0.1023 0.0942 'International Tables Vol C Tables 4.2.6.8 and 6.1.1.4'

loop_
_geom_angle_atom_site_label_1
_geom_angle_atom_site_label_2
_geom_angle_atom_site_label_3
_geom_angle
_geom_angle_site_symmetry_1
_geom_angle_site_symmetry_3
N1 Co1 N1 180.0 11_666 .
N1 Co1 N2 78.28(18) . 6_554
N1 Co1 N2 101.72(18) . 11_666
N1 Co1 N2 78.28(18) 11_666 11_666
N1 Co1 N2 101.72(18) 11_666 .
N1 Co1 N2 78.28(18) . .
N1 Co1 N2 78.28(18) 11_666 16_656
N1 Co1 N2 101.72(18) . 16_656
N1 Co1 N2 101.72(18) 11_666 6_554
N2 Co1 N2 156.6(4) 16_656 11_666
N2 Co1 N2 92.37(7) 6_554 16_656
N2 Co1 N2 92.37(7) 16_656 .
N2 Co1 N2 156.6(4) 6_554 .
N2 Co1 N2 92.37(7) 6_554 11_666
N2 Co1 N2 92.36(7) 11_666 .
C1 N1 Co1 119.9(5) 6_554 .
C1 N1 Co1 119.9(5) . .
C1 N1 C1 120.2(10) . 6_554
C4 N2 Co1 113.3(5) . .
C8 N2 Co1 128.1(6) . .
C8 N2 C4 118.6(8) . .
N1 C1 C4 113.6(8) . .
N1 C1 C2 122.5(8) . .
C2 C1 C4 123.9(8) . .
N2 C4 C1 114.9(7) . .
N2 C4 C5 121.2(8) . .
C5 C4 C1 123.9(9) . .
N2 C8 H8 118.8 . .
N2 C8 C7 122.5(10) . .
C7 C8 H8 118.8 . .
C4 C5 H5 119.7 . .
C6 C5 C4 120.7(11) . .
C6 C5 H5 119.7 . .
C1 C2 H2 120.7 . .
C1 C2 C3 118.6(8) . .
C3 C2 H2 120.7 . .
C8 C7 H7 120.2 . .
C8 C7 C6 119.7(9) . .
C6 C7 H7 120.2 . .
C2 C3 C2 117.6(11) . 6_554
C2 C3 C9 121.2(6) 6_554 .
C2 C3 C9 121.2(6) . .
C10 C9 C3 121.2(9) 6_554 .
C10 C9 C3 121.2(9) . .
C10 C9 C10 117.6(17) . 6_554
C5 C6 C7 117.2(10) . .
C5 C6 H6 121.4 . .
C7 C6 H6 121.4 . .
C9 C10 H10 119.8 . .
C9 C10 C11 120.3(19) . .
C11 C10 H10 119.8 . .
C11 N3 C11 116(2) 6_554 .
C10 C11 H11 118.6 . .
N3 C11 C10 123(2) . .
N3 C11 H11 118.6 . .
F6 P1 F2 90.0(8) . .
F6 P1 F3 90.6(8) . .
F6 P1 F5 179.5(10) . .
F2 P1 F3 88.9(8) . .
F2 P1 F5 89.7(8) . .
F1 P1 F6 90.7(8) . .
F1 P1 F2 178.4(10) . .
F1 P1 F3 89.6(8) . .
F1 P1 F4 91.1(8) . .
F1 P1 F5 89.6(8) . .
F3 P1 F5 89.0(8) . .
F4 P1 F6 90.4(8) . .
F4 P1 F2 90.4(8) . .
F4 P1 F3 178.8(11) . .
F4 P1 F5 90.0(8) . .

loop_
_geom_bond_atom_site_label_1
_geom_bond_atom_site_label_2
_geom_bond_distance
_geom_bond_site_symmetry_2
Co1 N1 1.961(10) 11_666
Co1 N1 1.961(10) .
Co1 N2 2.135(7) 16_656
Co1 N2 2.135(7) .
Co1 N2 2.135(7) 11_666
Co1 N2 2.135(7) 6_554
N1 C1 1.348(10) .
N1 C1 1.348(10) 6_554
N2 C4 1.344(11) .
N2 C8 1.324(11) .
C1 C4 1.485(11) .
C1 C2 1.375(13) .
C4 C5 1.383(13) .
C8 H8 0.9300 .
C8 C7 1.378(16) .
C5 H5 0.9300 .
C5 C6 1.368(15) .
C2 H2 0.9300 .
C2 C3 1.438(12) .
C7 H7 0.9300 .
C7 C6 1.386(15) .
C3 C2 1.438(12) 6_554
C3 C9 1.448(19) .
C9 C10 1.362(17) 6_554
C9 C10 1.362(17) .
C6 H6 0.9300 .
C10 H10 0.9300 .
C10 C11 1.49(2) .
N3 C11 1.35(3) 6_554
N3 C11 1.35(3) .
C11 H11 0.9300 .
P1 F6 1.53(2) .
P1 F2 1.54(2) .
P1 F1 1.52(2) .
P1 F3 1.54(2) .
P1 F4 1.53(2) .
P1 F5 1.55(2) .
